data_4119305
loop_
_publ_author_name
'Christophe Werl\'e'
'Mustapha Hamdaoui'
'Corinne Bailly'
'Xavier-Fr\'ed\'eric Le Goff'
'Lydia Brelot'
'Jean-Pierre Djukic'

_publ_contact_author_address
;Institut de Chimie
Universite de Strasbourg
4 rue Blaise Pascal
67000 Strasbourg 
France
;
_publ_contact_author_email djukic@unistra.fr
_publ_contact_author_name 'J.P. Djukic'
_publ_contact_author_phone 33(0)368851523
_publ_section_title
;
 Electron-Deficient \h1-Indenyl,\h3-allylpalladium(II) Complexes
 Stabilized by Fluxional Non-covalent Interactions
;
_journal_name_full 'Journal of the American Chemical Society'
_journal_page_first 1715
_journal_page_last 1718
_journal_paper_doi 10.1021/ja312003q
_journal_volume 135
_journal_year 2013
_chemical_formula_moiety 'C22 H18 Cr O3'
_chemical_formula_sum 'C22 H18 Cr O3'
_chemical_formula_weight 382.36
_space_group_IT_number 14
_symmetry_cell_setting monoclinic
_symmetry_space_group_name_Hall '-P 2ybc'
_symmetry_space_group_name_H-M 'P 1 21/c 1'
_atom_sites_solution_hydrogens geom
_atom_sites_solution_primary direct
_atom_sites_solution_secondary difmap
_audit_creation_method SHELXL-97
_cell_angle_alpha 90.00
_cell_angle_beta 102.821(2)
_cell_angle_gamma 90.00
_cell_formula_units_Z 4
_cell_length_a 16.3561(4)
_cell_length_b 7.2648(2)
_cell_length_c 15.5762(4)
_cell_measurement_reflns_used 5625
_cell_measurement_temperature 173(2)
_cell_measurement_theta_max 30.98
_cell_measurement_theta_min 2.70
_cell_volume 1804.68(8)
_computing_cell_refinement 'Bruker SAINT'
_computing_data_collection 'Bruker APEX2'
_computing_data_reduction 'Bruker SAINT'
_computing_molecular_graphics 'Bruker SHELXTL'
_computing_publication_material 'Bruker SHELXTL'
_computing_structure_refinement 'SHELXL-97 (Sheldrick, 2008)'
_computing_structure_solution 'SHELXS-97 (Sheldrick, 2008)'
_diffrn_ambient_temperature 173(2)
_diffrn_measured_fraction_theta_full 0.995
_diffrn_measured_fraction_theta_max 0.995
_diffrn_measurement_device_type 'Bruker APEX-II CCD'
_diffrn_measurement_method '\f and \w scans'
_diffrn_radiation_monochromator triumph
_diffrn_radiation_source 'sealed tube'
_diffrn_radiation_type MoK\a
_diffrn_radiation_wavelength 0.71073
_diffrn_reflns_av_R_equivalents 0.0294
_diffrn_reflns_av_sigmaI/netI 0.0417
_diffrn_reflns_limit_h_max 23
_diffrn_reflns_limit_h_min -23
_diffrn_reflns_limit_k_max 9
_diffrn_reflns_limit_k_min -10
_diffrn_reflns_limit_l_max 22
_diffrn_reflns_limit_l_min -22
_diffrn_reflns_number 15678
_diffrn_reflns_theta_full 31.05
_diffrn_reflns_theta_max 31.05
_diffrn_reflns_theta_min 2.55
_exptl_absorpt_coefficient_mu 0.652
_exptl_absorpt_correction_T_max 0.9259
_exptl_absorpt_correction_T_min 0.7579
_exptl_absorpt_correction_type multi-scan
_exptl_absorpt_process_details sadabs
_exptl_crystal_colour yellow
_exptl_crystal_density_diffrn 1.407
_exptl_crystal_description prism
_exptl_crystal_F_000 792
_exptl_crystal_size_max 0.45
_exptl_crystal_size_mid 0.20
_exptl_crystal_size_min 0.12
_refine_diff_density_max 0.614
_refine_diff_density_min -0.375
_refine_diff_density_rms 0.062
_refine_ls_extinction_method none
_refine_ls_goodness_of_fit_ref 1.010
_refine_ls_hydrogen_treatment constr
_refine_ls_matrix_type full
_refine_ls_number_parameters 236
_refine_ls_number_reflns 5749
_refine_ls_number_restraints 0
_refine_ls_restrained_S_all 1.010
_refine_ls_R_factor_all 0.0666
_refine_ls_R_factor_gt 0.0412
_refine_ls_shift/su_max 0.001
_refine_ls_shift/su_mean 0.000
_refine_ls_structure_factor_coef Fsqd
_refine_ls_weighting_details 'calc w=1/[\s^2^(Fo^2^)+(0.0488P)^2^+0.6152P] where P=(Fo^2^+2Fc^2^)/3'
_refine_ls_weighting_scheme calc
_refine_ls_wR_factor_gt 0.0962
_refine_ls_wR_factor_ref 0.1064
_reflns_number_gt 4166
_reflns_number_total 5749
_reflns_threshold_expression I>2\s(I)
_cod_data_source_file ja312003q_si_002_10.cif
_cod_data_source_block 5c
_cod_original_sg_symbol_H-M 'P 21/c'
_cod_database_code 4119305

loop_
_symmetry_equiv_pos_as_xyz
'x, y, z'
'-x, y+1/2, -z+1/2'
'-x, -y, -z'
'x, -y-1/2, z-1/2'

loop_
_atom_site_label
_atom_site_type_symbol
_atom_site_fract_x
_atom_site_fract_y
_atom_site_fract_z
_atom_site_U_iso_or_equiv
_atom_site_adp_type
_atom_site_occupancy
_atom_site_symmetry_multiplicity
_atom_site_calc_flag
_atom_site_refinement_flags
C1 C 0.38823(10) 0.4627(2) 0.31316(11) 0.0274(3) Uani 1 1 d .
C2 C 0.43451(11) 0.3987(3) 0.39392(12) 0.0330(4) Uani 1 1 d .
H2 H 0.4939 0.3906 0.4046 0.040 Uiso 1 1 calc R
C3 C 0.39184(12) 0.3461(3) 0.45937(11) 0.0347(4) Uani 1 1 d .
H3 H 0.4228 0.3034 0.5147 0.042 Uiso 1 1 calc R
C4 C 0.30428(12) 0.3563(3) 0.44364(10) 0.0332(4) Uani 1 1 d .
H4 H 0.2763 0.3218 0.4885 0.040 Uiso 1 1 calc R
C5 C 0.25702(11) 0.4181(3) 0.36074(10) 0.0285(4) Uani 1 1 d .
H5 H 0.1975 0.4214 0.3491 0.034 Uiso 1 1 calc R
C6 C 0.29951(10) 0.4736(2) 0.29700(10) 0.0241(3) Uani 1 1 d .
C7 C 0.26819(11) 0.5446(2) 0.20715(10) 0.0268(3) Uani 1 1 d .
C8 C 0.33330(12) 0.5791(3) 0.17025(11) 0.0312(4) Uani 1 1 d .
C9 C 0.41536(11) 0.5340(3) 0.23300(12) 0.0345(4) Uani 1 1 d .
H9A H 0.4468 0.4391 0.2080 0.041 Uiso 1 1 calc R
H9B H 0.4508 0.6452 0.2472 0.041 Uiso 1 1 calc R
C10 C 0.32985(15) 0.6456(3) 0.07846(13) 0.0449(5) Uani 1 1 d .
H10A H 0.2714 0.6492 0.0456 0.067 Uiso 1 1 calc R
H10B H 0.3619 0.5617 0.0491 0.067 Uiso 1 1 calc R
H10C H 0.3540 0.7694 0.0806 0.067 Uiso 1 1 calc R
C11 C 0.40820(11) -0.0102(3) 0.38191(10) 0.0294(4) Uani 1 1 d .
C12 C 0.24957(12) 0.0258(3) 0.33155(13) 0.0386(4) Uani 1 1 d .
C13 C 0.34697(13) 0.1176(3) 0.22858(11) 0.0345(4) Uani 1 1 d .
C14 C 0.17637(11) 0.5572(3) 0.16525(11) 0.0357(4) Uani 1 1 d .
H14A H 0.1659 0.6662 0.1262 0.043 Uiso 1 1 calc R
H14B H 0.1439 0.5720 0.2114 0.043 Uiso 1 1 calc R
C15 C 0.14790(11) 0.3851(3) 0.11234(12) 0.0356(4) Uani 1 1 d .
H15 H 0.1559 0.2708 0.1427 0.043 Uiso 1 1 calc R
C16 C 0.11289(13) 0.3809(3) 0.02754(12) 0.0402(5) Uani 1 1 d .
H16 H 0.1035 0.4970 -0.0011 0.048 Uiso 1 1 calc R
C17 C 0.08691(12) 0.2202(3) -0.02771(12) 0.0343(4) Uani 1 1 d .
C18 C 0.11328(13) 0.0416(3) -0.00283(12) 0.0398(5) Uani 1 1 d .
H18 H 0.1508 0.0204 0.0522 0.048 Uiso 1 1 calc R
C19 C 0.08492(17) -0.1041(3) -0.05807(16) 0.0545(6) Uani 1 1 d .
H19 H 0.1036 -0.2252 -0.0409 0.065 Uiso 1 1 calc R
C20 C 0.03017(16) -0.0769(4) -0.13749(15) 0.0575(7) Uani 1 1 d .
H20 H 0.0102 -0.1789 -0.1743 0.069 Uiso 1 1 calc R
C21 C 0.00463(14) 0.0958(4) -0.16328(14) 0.0550(7) Uani 1 1 d .
H21 H -0.0331 0.1143 -0.2185 0.066 Uiso 1 1 calc R
C22 C 0.03279(13) 0.2446(4) -0.11036(13) 0.0455(5) Uani 1 1 d .
H22 H 0.0154 0.3651 -0.1300 0.055 Uiso 1 1 calc R
O1 O 0.45062(9) -0.1339(2) 0.40727(9) 0.0445(4) Uani 1 1 d .
O2 O 0.19428(10) -0.0742(3) 0.32688(13) 0.0654(5) Uani 1 1 d .
O3 O 0.35373(12) 0.0806(2) 0.15840(9) 0.0585(5) Uani 1 1 d .
Cr1 Cr 0.339177(16) 0.18384(4) 0.339334(15) 0.02344(8) Uani 1 1 d .

loop_
_atom_site_aniso_label
_atom_site_aniso_U_11
_atom_site_aniso_U_22
_atom_site_aniso_U_33
_atom_site_aniso_U_23
_atom_site_aniso_U_13
_atom_site_aniso_U_12
C1 0.0259(8) 0.0257(9) 0.0302(8) -0.0093(7) 0.0054(6) -0.0024(7)
C2 0.0257(8) 0.0337(10) 0.0348(8) -0.0129(8) -0.0037(7) 0.0019(7)
C3 0.0398(10) 0.0362(11) 0.0226(7) -0.0097(7) -0.0047(7) 0.0066(8)
C4 0.0406(10) 0.0399(11) 0.0190(7) -0.0041(7) 0.0066(7) 0.0079(8)
C5 0.0284(8) 0.0354(10) 0.0220(7) -0.0049(7) 0.0061(6) 0.0067(7)
C6 0.0254(7) 0.0249(8) 0.0218(7) -0.0046(6) 0.0048(6) 0.0022(7)
C7 0.0336(8) 0.0240(8) 0.0218(7) -0.0031(6) 0.0044(6) 0.0019(7)
C8 0.0420(10) 0.0238(9) 0.0293(8) -0.0042(7) 0.0110(7) -0.0046(8)
C9 0.0330(9) 0.0318(10) 0.0418(9) -0.0068(8) 0.0149(7) -0.0079(8)
C10 0.0672(14) 0.0374(12) 0.0349(9) 0.0002(8) 0.0218(9) -0.0084(10)
C11 0.0317(8) 0.0341(10) 0.0218(7) -0.0027(7) 0.0049(6) 0.0000(8)
C12 0.0322(9) 0.0405(12) 0.0410(10) -0.0056(9) 0.0036(8) -0.0008(9)
C13 0.0496(11) 0.0271(9) 0.0252(8) -0.0012(7) 0.0049(7) 0.0022(8)
C14 0.0363(10) 0.0403(11) 0.0280(8) 0.0012(8) 0.0017(7) 0.0087(8)
C15 0.0306(9) 0.0424(11) 0.0327(9) 0.0041(8) 0.0049(7) 0.0003(8)
C16 0.0462(11) 0.0385(11) 0.0332(9) 0.0046(8) 0.0029(8) 0.0075(9)
C17 0.0342(9) 0.0407(11) 0.0303(8) -0.0004(8) 0.0121(7) -0.0036(8)
C18 0.0444(11) 0.0430(12) 0.0343(9) 0.0059(9) 0.0139(8) -0.0047(9)
C19 0.0741(17) 0.0369(13) 0.0597(14) -0.0021(11) 0.0299(12) -0.0126(12)
C20 0.0670(15) 0.0657(18) 0.0474(12) -0.0176(12) 0.0291(11) -0.0332(14)
C21 0.0464(12) 0.087(2) 0.0320(10) -0.0059(12) 0.0089(9) -0.0173(13)
C22 0.0430(11) 0.0559(14) 0.0367(10) 0.0043(10) 0.0068(8) 0.0044(11)
O1 0.0478(8) 0.0380(8) 0.0450(8) 0.0030(7) 0.0048(6) 0.0141(7)
O2 0.0451(9) 0.0601(12) 0.0888(13) -0.0081(10) 0.0098(9) -0.0217(9)
O3 0.1028(14) 0.0503(10) 0.0243(6) -0.0081(7) 0.0181(7) 0.0038(10)
Cr1 0.02415(13) 0.02765(15) 0.01725(11) -0.00334(10) 0.00183(8) 0.00151(11)

loop_
_atom_type_symbol
_atom_type_description
_atom_type_scat_dispersion_real
_atom_type_scat_dispersion_imag
_atom_type_scat_source
C C 0.0033 0.0016 'International Tables Vol C Tables 4.2.6.8 and 6.1.1.4'
H H 0.0000 0.0000 'International Tables Vol C Tables 4.2.6.8 and 6.1.1.4'
O O 0.0106 0.0060 'International Tables Vol C Tables 4.2.6.8 and 6.1.1.4'
Cr Cr 0.3209 0.6236 'International Tables Vol C Tables 4.2.6.8 and 6.1.1.4'

loop_
_geom_angle_atom_site_label_1
_geom_angle_atom_site_label_2
_geom_angle_atom_site_label_3
_geom_angle
C2 C1 C6 120.47(16)
C2 C1 C9 131.36(16)
C6 C1 C9 108.15(14)
C2 C1 Cr1 71.36(11)
C6 C1 Cr1 71.98(10)
C9 C1 Cr1 129.98(12)
C1 C2 C3 119.03(16)
C1 C2 Cr1 72.37(10)
C3 C2 Cr1 70.78(10)
C1 C2 H2 120.5
C3 C2 H2 120.5
Cr1 C2 H2 128.5
C4 C3 C2 120.68(16)
C4 C3 Cr1 71.91(10)
C2 C3 Cr1 72.31(10)
C4 C3 H3 119.7
C2 C3 H3 119.7
Cr1 C3 H3 128.4
C3 C4 C5 120.28(17)
C3 C4 Cr1 71.33(10)
C5 C4 Cr1 71.98(10)
C3 C4 H4 119.9
C5 C4 H4 119.9
Cr1 C4 H4 129.2
C6 C5 C4 118.83(16)
C6 C5 Cr1 72.72(10)
C4 C5 Cr1 70.85(10)
C6 C5 H5 120.6
C4 C5 H5 120.6
Cr1 C5 H5 127.9
C5 C6 C1 120.67(15)
C5 C6 C7 130.98(15)
C1 C6 C7 108.34(14)
C5 C6 Cr1 71.22(10)
C1 C6 Cr1 71.32(10)
C7 C6 Cr1 128.37(11)
C8 C7 C6 109.32(15)
C8 C7 C14 127.95(15)
C6 C7 C14 122.54(15)
C7 C8 C10 127.14(18)
C7 C8 C9 111.00(15)
C10 C8 C9 121.81(17)
C1 C9 C8 103.17(14)
C1 C9 H9A 111.1
C8 C9 H9A 111.1
C1 C9 H9B 111.1
C8 C9 H9B 111.1
H9A C9 H9B 109.1
C8 C10 H10A 109.5
C8 C10 H10B 109.5
H10A C10 H10B 109.5
C8 C10 H10C 109.5
H10A C10 H10C 109.5
H10B C10 H10C 109.5
O1 C11 Cr1 178.64(16)
O2 C12 Cr1 179.3(2)
O3 C13 Cr1 177.65(19)
C7 C14 C15 110.11(15)
C7 C14 H14A 109.6
C15 C14 H14A 109.6
C7 C14 H14B 109.6
C15 C14 H14B 109.6
H14A C14 H14B 108.2
C16 C15 C14 125.30(19)
C16 C15 H15 117.4
C14 C15 H15 117.4
C15 C16 C17 128.0(2)
C15 C16 H16 116.0
C17 C16 H16 116.0
C18 C17 C22 117.8(2)
C18 C17 C16 123.34(17)
C22 C17 C16 118.9(2)
C19 C18 C17 120.0(2)
C19 C18 H18 120.0
C17 C18 H18 120.0
C20 C19 C18 121.0(2)
C20 C19 H19 119.5
C18 C19 H19 119.5
C21 C20 C19 119.8(2)
C21 C20 H20 120.1
C19 C20 H20 120.1
C20 C21 C22 120.7(2)
C20 C21 H21 119.7
C22 C21 H21 119.7
C21 C22 C17 120.7(2)
C21 C22 H22 119.7
C17 C22 H22 119.7
C13 Cr1 C11 88.42(8)
C13 Cr1 C12 89.70(9)
C11 Cr1 C12 87.81(9)
C13 Cr1 C3 147.49(9)
C11 Cr1 C3 90.63(7)
C12 Cr1 C3 122.74(8)
C13 Cr1 C4 157.44(8)
C11 Cr1 C4 113.93(7)
C12 Cr1 C4 94.00(8)
C3 Cr1 C4 36.76(7)
C13 Cr1 C2 110.79(8)
C11 Cr1 C2 94.44(7)
C12 Cr1 C2 159.42(8)
C3 Cr1 C2 36.91(7)
C4 Cr1 C2 66.39(7)
C13 Cr1 C5 120.81(7)
C11 Cr1 C5 150.62(7)
C12 Cr1 C5 89.34(8)
C3 Cr1 C5 66.66(6)
C4 Cr1 C5 37.17(6)
C2 Cr1 C5 78.68(7)
C13 Cr1 C1 87.92(8)
C11 Cr1 C1 122.79(7)
C12 Cr1 C1 149.20(8)
C3 Cr1 C1 65.57(7)
C4 Cr1 C1 77.57(7)
C2 Cr1 C1 36.27(6)
C5 Cr1 C1 65.94(7)
C13 Cr1 C6 92.63(7)
C11 Cr1 C6 159.29(7)
C12 Cr1 C6 112.87(8)
C3 Cr1 C6 77.47(6)
C4 Cr1 C6 65.44(6)
C2 Cr1 C6 65.88(6)
C5 Cr1 C6 36.06(6)
C1 Cr1 C6 36.70(6)

loop_
_geom_bond_atom_site_label_1
_geom_bond_atom_site_label_2
_geom_bond_distance
C1 C2 1.396(2)
C1 C6 1.419(2)
C1 C9 1.507(3)
C1 Cr1 2.2493(18)
C2 C3 1.410(3)
C2 Cr1 2.2364(18)
C2 H2 0.9500
C3 C4 1.400(3)
C3 Cr1 2.2166(16)
C3 H3 0.9500
C4 C5 1.422(2)
C4 Cr1 2.2240(17)
C4 H4 0.9500
C5 C6 1.392(2)
C5 Cr1 2.2387(18)
C5 H5 0.9500
C6 C7 1.473(2)
C6 Cr1 2.2578(17)
C7 C8 1.341(3)
C7 C14 1.502(2)
C8 C10 1.498(3)
C8 C9 1.511(3)
C9 H9A 0.9900
C9 H9B 0.9900
C10 H10A 0.9800
C10 H10B 0.9800
C10 H10C 0.9800
C11 O1 1.151(2)
C11 Cr1 1.8353(19)
C12 O2 1.150(3)
C12 Cr1 1.845(2)
C13 O3 1.154(2)
C13 Cr1 1.8225(18)
C14 C15 1.512(3)
C14 H14A 0.9900
C14 H14B 0.9900
C15 C16 1.318(2)
C15 H15 0.9500
C16 C17 1.457(3)
C16 H16 0.9500
C17 C18 1.395(3)
C17 C22 1.402(3)
C18 C19 1.378(3)
C18 H18 0.9500
C19 C20 1.371(4)
C19 H19 0.9500
C20 C21 1.355(4)
C20 H20 0.9500
C21 C22 1.375(4)
C21 H21 0.9500
C22 H22 0.9500

loop_
_geom_torsion_atom_site_label_1
_geom_torsion_atom_site_label_2
_geom_torsion_atom_site_label_3
_geom_torsion_atom_site_label_4
_geom_torsion
C6 C1 C2 C3 -0.4(3)
C9 C1 C2 C3 177.52(18)
Cr1 C1 C2 C3 -55.15(16)
C6 C1 C2 Cr1 54.74(15)
C9 C1 C2 Cr1 -127.3(2)
C1 C2 C3 C4 0.6(3)
Cr1 C2 C3 C4 -55.37(16)
C1 C2 C3 Cr1 55.92(15)
C2 C3 C4 C5 0.7(3)
Cr1 C3 C4 C5 -54.87(16)
C2 C3 C4 Cr1 55.55(16)
C3 C4 C5 C6 -2.1(3)
Cr1 C4 C5 C6 -56.63(15)
C3 C4 C5 Cr1 54.57(16)
C4 C5 C6 C1 2.2(3)
Cr1 C5 C6 C1 -53.50(15)
C4 C5 C6 C7 -179.33(18)
Cr1 C5 C6 C7 124.96(19)
C4 C5 C6 Cr1 55.71(16)
C2 C1 C6 C5 -1.0(3)
C9 C1 C6 C5 -179.37(16)
Cr1 C1 C6 C5 53.45(15)
C2 C1 C6 C7 -179.78(16)
C9 C1 C6 C7 1.86(19)
Cr1 C1 C6 C7 -125.33(13)
C2 C1 C6 Cr1 -54.46(15)
C9 C1 C6 Cr1 127.18(13)
C5 C6 C7 C8 -179.73(18)
C1 C6 C7 C8 -1.1(2)
Cr1 C6 C7 C8 -81.46(18)
C5 C6 C7 C14 -4.4(3)
C1 C6 C7 C14 174.22(16)
Cr1 C6 C7 C14 93.88(19)
C6 C7 C8 C10 177.41(18)
C14 C7 C8 C10 2.4(3)
C6 C7 C8 C9 -0.1(2)
C14 C7 C8 C9 -175.11(18)
C2 C1 C9 C8 -179.95(19)
C6 C1 C9 C8 -1.83(19)
Cr1 C1 C9 C8 79.54(19)
C7 C8 C9 C1 1.2(2)
C10 C8 C9 C1 -176.48(17)
C8 C7 C14 C15 81.3(2)
C6 C7 C14 C15 -93.18(19)
C7 C14 C15 C16 -121.9(2)
C14 C15 C16 C17 177.61(19)
C15 C16 C17 C18 -15.7(3)
C15 C16 C17 C22 164.5(2)
C22 C17 C18 C19 -1.2(3)
C16 C17 C18 C19 178.9(2)
C17 C18 C19 C20 -0.6(3)
C18 C19 C20 C21 1.4(4)
C19 C20 C21 C22 -0.3(4)
C20 C21 C22 C17 -1.5(3)
C18 C17 C22 C21 2.3(3)
C16 C17 C22 C21 -177.9(2)
C4 C3 Cr1 C13 140.41(16)
C2 C3 Cr1 C13 8.5(2)
C4 C3 Cr1 C11 -131.54(12)
C2 C3 Cr1 C11 96.57(12)
C4 C3 Cr1 C12 -43.74(15)
C2 C3 Cr1 C12 -175.63(12)
C2 C3 Cr1 C4 -131.89(17)
C4 C3 Cr1 C2 131.89(17)
C4 C3 Cr1 C5 29.26(11)
C2 C3 Cr1 C5 -102.63(12)
C4 C3 Cr1 C1 102.31(12)
C2 C3 Cr1 C1 -29.58(11)
C4 C3 Cr1 C6 65.55(11)
C2 C3 Cr1 C6 -66.34(11)
C3 C4 Cr1 C13 -116.8(2)
C5 C4 Cr1 C13 15.3(3)
C3 C4 Cr1 C11 54.96(14)
C5 C4 Cr1 C11 -173.00(11)
C3 C4 Cr1 C12 144.34(12)
C5 C4 Cr1 C12 -83.62(12)
C5 C4 Cr1 C3 132.04(17)
C3 C4 Cr1 C2 -29.21(11)
C5 C4 Cr1 C2 102.83(12)
C3 C4 Cr1 C5 -132.04(17)
C3 C4 Cr1 C1 -65.63(12)
C5 C4 Cr1 C1 66.41(11)
C3 C4 Cr1 C6 -102.31(12)
C5 C4 Cr1 C6 29.73(11)
C1 C2 Cr1 C13 54.33(13)
C3 C2 Cr1 C13 -175.12(11)
C1 C2 Cr1 C11 144.33(11)
C3 C2 Cr1 C11 -85.12(12)
C1 C2 Cr1 C12 -120.1(2)
C3 C2 Cr1 C12 10.5(3)
C1 C2 Cr1 C3 -130.55(16)
C1 C2 Cr1 C4 -101.46(12)
C3 C2 Cr1 C4 29.09(10)
C1 C2 Cr1 C5 -64.53(11)
C3 C2 Cr1 C5 66.02(11)
C3 C2 Cr1 C1 130.55(16)
C1 C2 Cr1 C6 -28.99(10)
C3 C2 Cr1 C6 101.56(12)
C6 C5 Cr1 C13 -43.26(13)
C4 C5 Cr1 C13 -173.24(12)
C6 C5 Cr1 C11 143.11(15)
C4 C5 Cr1 C11 13.1(2)
C6 C5 Cr1 C12 -132.52(11)
C4 C5 Cr1 C12 97.50(12)
C6 C5 Cr1 C3 101.03(11)
C4 C5 Cr1 C3 -28.95(11)
C6 C5 Cr1 C4 129.98(16)
C6 C5 Cr1 C2 64.33(10)
C4 C5 Cr1 C2 -65.66(12)
C6 C5 Cr1 C1 28.53(9)
C4 C5 Cr1 C1 -101.45(12)
C4 C5 Cr1 C6 -129.98(16)
C2 C1 Cr1 C13 -130.53(12)
C6 C1 Cr1 C13 97.21(10)
C9 C1 Cr1 C13 -1.69(16)
C2 C1 Cr1 C11 -43.75(13)
C6 C1 Cr1 C11 -176.01(9)
C9 C1 Cr1 C11 85.10(16)
C2 C1 Cr1 C12 143.54(15)
C6 C1 Cr1 C12 11.28(19)
C9 C1 Cr1 C12 -87.6(2)
C2 C1 Cr1 C3 30.08(11)
C6 C1 Cr1 C3 -102.18(10)
C9 C1 Cr1 C3 158.93(17)
C2 C1 Cr1 C4 66.86(11)
C6 C1 Cr1 C4 -65.40(9)
C9 C1 Cr1 C4 -164.29(16)
C6 C1 Cr1 C2 -132.26(15)
C9 C1 Cr1 C2 128.8(2)
C2 C1 Cr1 C5 104.19(11)
C6 C1 Cr1 C5 -28.07(9)
C9 C1 Cr1 C5 -126.96(17)
C2 C1 Cr1 C6 132.26(15)
C9 C1 Cr1 C6 -98.89(18)
C5 C6 Cr1 C13 143.90(11)
C1 C6 Cr1 C13 -82.97(11)
C7 C6 Cr1 C13 16.00(16)
C5 C6 Cr1 C11 -123.61(18)
C1 C6 Cr1 C11 9.5(2)
C7 C6 Cr1 C11 108.5(2)
C5 C6 Cr1 C12 53.12(12)
C1 C6 Cr1 C12 -173.76(10)
C7 C6 Cr1 C12 -74.79(16)
C5 C6 Cr1 C3 -67.39(10)
C1 C6 Cr1 C3 65.74(10)
C7 C6 Cr1 C3 164.71(16)
C5 C6 Cr1 C4 -30.60(10)
C1 C6 Cr1 C4 102.53(10)
C7 C6 Cr1 C4 -158.50(16)
C5 C6 Cr1 C2 -104.46(11)
C1 C6 Cr1 C2 28.67(9)
C7 C6 Cr1 C2 127.64(16)
C1 C6 Cr1 C5 133.13(14)
C7 C6 Cr1 C5 -127.90(19)
C5 C6 Cr1 C1 -133.13(14)
C7 C6 Cr1 C1 98.97(17)
